data_7247927
loop_
_publ_author_name
'Meekel, Emily G.'
'Nicholas, Thomas C.'
'Slater, Ben'
'Goodwin, Andrew L.'

_publ_section_title
;
 Torsional flexibility in zinc-benzenedicarboxylate metal-organic
 frameworks.
;
_journal_issue 5
_journal_name_full CrystEngComm
_journal_page_first 673
_journal_page_last 680
_journal_paper_doi 10.1039/d3ce01078c
_journal_volume 26
_journal_year 2024
_chemical_formula_moiety 'C8 H3 Cl O4 Zn'
_chemical_formula_sum 'C8 H3 Cl O4 Zn'
_chemical_formula_weight 263.92
_space_group_crystal_system trigonal
_space_group_IT_number 166
_space_group_name_Hall '-R 3 2"'
_space_group_name_H-M_alt 'R -3 m :H'
_atom_sites_solution_hydrogens geom
_atom_sites_solution_primary dual
_audit_creation_date 2023-05-29
_audit_creation_method
;
Olex2 1.5
(compiled 2023.03.06 svn.rbb2c1857 for OlexSys, GUI svn.r6748)
;
_audit_update_record
;
2023-10-19 deposited with the CCDC.	2023-12-27 downloaded from the CCDC.
;
_cell_angle_alpha 90
_cell_angle_beta 90
_cell_angle_gamma 120
_cell_formula_units_Z 18
_cell_length_a 28.4445(5)
_cell_length_b 28.4445(5)
_cell_length_c 7.82240(10)
_cell_measurement_reflns_used 7360
_cell_measurement_temperature 295.15
_cell_measurement_theta_max 73.0110
_cell_measurement_theta_min 5.3780
_cell_volume 5481.09(15)
_computing_molecular_graphics 'Olex2 1.5 (Dolomanov et al., 2009)'
_computing_publication_material 'Olex2 1.5 (Dolomanov et al., 2009)'
_computing_structure_refinement 'XL  (Sheldrick, 2008)'
_computing_structure_solution 'SHELXT 2018/2 (Sheldrick, 2018)'
_diffrn_ambient_temperature 295.15
_diffrn_measured_fraction_theta_full 0.997
_diffrn_measured_fraction_theta_max 0.997
_diffrn_measurement_device_type 'XtaLAB Synergy, Dualflex, Eiger 1M'
_diffrn_radiation_type CuK\a
_diffrn_radiation_wavelength 1.54184
_diffrn_reflns_av_R_equivalents 0.0531
_diffrn_reflns_av_unetI/netI 0.0160
_diffrn_reflns_Laue_measured_fraction_full 0.997
_diffrn_reflns_Laue_measured_fraction_max 0.997
_diffrn_reflns_limit_h_max 35
_diffrn_reflns_limit_h_min -35
_diffrn_reflns_limit_k_max 35
_diffrn_reflns_limit_k_min -33
_diffrn_reflns_limit_l_max 9
_diffrn_reflns_limit_l_min -9
_diffrn_reflns_number 24893
_diffrn_reflns_point_group_measured_fraction_full 0.997
_diffrn_reflns_point_group_measured_fraction_max 0.997
_diffrn_reflns_theta_full 67.684
_diffrn_reflns_theta_max 75.850
_diffrn_reflns_theta_min 5.387
_diffrn_source 'micro-focus sealed X-ray tube'
_exptl_absorpt_coefficient_mu 4.751
_exptl_absorpt_correction_T_max 1.0000
_exptl_absorpt_correction_T_min 0.63000
_exptl_absorpt_correction_type multi-scan
_exptl_absorpt_process_details
;
CrysAlisPro 1.171.41.83a (Rigaku Oxford Diffraction, 2020)
Empirical absorption correction using spherical harmonics,
implemented in SCALE3 ABSPACK scaling algorithm.
;
_exptl_crystal_colour colorless
_exptl_crystal_density_diffrn 1.439
_exptl_crystal_description rod
_exptl_crystal_F_000 2340
_exptl_crystal_size_max 0.60
_exptl_crystal_size_mid 0.15
_exptl_crystal_size_min 0.10
_refine_diff_density_max 0.937
_refine_diff_density_min -0.765
_refine_diff_density_rms 0.135
_refine_ls_extinction_method none
_refine_ls_goodness_of_fit_ref 1.124
_refine_ls_hydrogen_treatment constr
_refine_ls_matrix_type full
_refine_ls_number_parameters 69
_refine_ls_number_reflns 1357
_refine_ls_number_restraints 6
_refine_ls_restrained_S_all 1.125
_refine_ls_R_factor_all 0.0515
_refine_ls_R_factor_gt 0.0492
_refine_ls_shift/su_max 0.001
_refine_ls_shift/su_mean 0.000
_refine_ls_structure_factor_coef Fsqd
_refine_ls_weighting_details 'w=1/[\s^2^(Fo^2^)+(0.1028P)^2^+12.5876P] where P=(Fo^2^+2Fc^2^)/3'
_refine_ls_weighting_scheme calc
_refine_ls_wR_factor_gt 0.1553
_refine_ls_wR_factor_ref 0.1576
_reflns_Friedel_coverage 0.000
_reflns_number_gt 1253
_reflns_number_total 1357
_reflns_threshold_expression 'I > 2\s(I)'
_cod_data_source_file d3ce01078c1.cif
_cod_data_source_block em-01-78_1
_cod_depositor_comments 'Adding full bibliography for 7247925--7247930.cif.'
_cod_original_cell_volume 5481.1(2)
_cod_original_sg_symbol_H-M 'R -3 m'
_cod_database_code 7247927
_shelx_shelxl_version_number 2019/1
_shelx_space_group_comment
;
The symmetry employed for this shelxl refinement is uniquely defined
by the following loop, which should always be used as a source of
symmetry information in preference to the above space-group names.
They are only intended as comments.
;
_olex2_refinement_description
;
1. Fixed Uiso
 At 1.2 times of:
  All C(H) groups
2. Restrained planarity
 C2_$1, C3, C2, C4, C5, C4_$1, C1, C1_$1, Cl1
 with sigma of 0.1
3.a Aromatic/amide H refined with riding coordinates:
 C3(H3), C4(H4)
;
_olex2_submission_special_instructions 'No special instructions were received'

loop_
_space_group_symop_operation_xyz
'x, y, z'
'-y, x-y, z'
'-x+y, -x, z'
'y, x, -z'
'x-y, -y, -z'
'-x, -x+y, -z'
'x+2/3, y+1/3, z+1/3'
'-y+2/3, x-y+1/3, z+1/3'
'-x+y+2/3, -x+1/3, z+1/3'
'y+2/3, x+1/3, -z+1/3'
'x-y+2/3, -y+1/3, -z+1/3'
'-x+2/3, -x+y+1/3, -z+1/3'
'x+1/3, y+2/3, z+2/3'
'-y+1/3, x-y+2/3, z+2/3'
'-x+y+1/3, -x+2/3, z+2/3'
'y+1/3, x+2/3, -z+2/3'
'x-y+1/3, -y+2/3, -z+2/3'
'-x+1/3, -x+y+2/3, -z+2/3'
'-x, -y, -z'
'y, -x+y, -z'
'x-y, x, -z'
'-y, -x, z'
'-x+y, y, z'
'x, x-y, z'
'-x+2/3, -y+1/3, -z+1/3'
'y+2/3, -x+y+1/3, -z+1/3'
'x-y+2/3, x+1/3, -z+1/3'
'-y+2/3, -x+1/3, z+1/3'
'-x+y+2/3, y+1/3, z+1/3'
'x+2/3, x-y+1/3, z+1/3'
'-x+1/3, -y+2/3, -z+2/3'
'y+1/3, -x+y+2/3, -z+2/3'
'x-y+1/3, x+2/3, -z+2/3'
'-y+1/3, -x+2/3, z+2/3'
'-x+y+1/3, y+2/3, z+2/3'
'x+1/3, x-y+2/3, z+2/3'

loop_
_atom_site_label
_atom_site_type_symbol
_atom_site_fract_x
_atom_site_fract_y
_atom_site_fract_z
_atom_site_U_iso_or_equiv
_atom_site_adp_type
_atom_site_occupancy
_atom_site_site_symmetry_order
_atom_site_calc_flag
_atom_site_refinement_flags_posn
_atom_site_refinement_flags_adp
_atom_site_refinement_flags_occupancy
_atom_site_disorder_assembly
_atom_site_disorder_group
Zn1 Zn 0.71111(2) 0.666667 0.166667 0.0356(3) Uani 1 2 d S T P . .
Cl1 Cl 0.77602(6) 0.55204(11) 1.0414(2) 0.1008(8) Uani 1 2 d S T P . .
O2 O 0.68177(10) 0.61312(12) 0.5796(3) 0.0533(6) Uani 1 1 d . . . . .
O1 O 0.73822(11) 0.64338(11) 0.3565(3) 0.0543(7) Uani 1 1 d . . . . .
C3 C 0.80781(8) 0.61562(17) 0.5029(5) 0.0403(9) Uani 1 2 d S T P . .
H3 H 0.814610 0.629221 0.392048 0.048 Uiso 1 2 calc R U P . .
C1 C 0.72358(14) 0.62131(13) 0.5000(4) 0.0418(7) Uani 1 1 d . . . . .
C2 C 0.76060(13) 0.60543(12) 0.5859(4) 0.0412(7) Uani 1 1 d . . . . .
C5 C 0.78747(13) 0.5749(3) 0.8299(7) 0.0540(12) Uani 1 2 d S T P . .
C4 C 0.75000(14) 0.58478(16) 0.7508(5) 0.0488(8) Uani 1 1 d . . . . .
H4 H 0.718271 0.577733 0.806707 0.059 Uiso 1 1 calc R U . . .

loop_
_atom_site_aniso_label
_atom_site_aniso_U_11
_atom_site_aniso_U_22
_atom_site_aniso_U_33
_atom_site_aniso_U_23
_atom_site_aniso_U_13
_atom_site_aniso_U_12
Zn1 0.0371(3) 0.0331(4) 0.0353(4) 0.00392(19) 0.00196(10) 0.01656(18)
Cl1 0.1001(9) 0.165(2) 0.0585(9) 0.0577(12) 0.0288(6) 0.0827(11)
O2 0.0482(13) 0.0726(17) 0.0523(14) -0.0021(12) -0.0020(11) 0.0400(13)
O1 0.0532(14) 0.0658(16) 0.0493(14) 0.0140(11) -0.0031(10) 0.0337(13)
C3 0.0431(17) 0.047(2) 0.032(2) 0.0054(17) 0.0027(8) 0.0235(12)
C1 0.0436(17) 0.0435(16) 0.0413(16) -0.0023(13) -0.0058(12) 0.0240(13)
C2 0.0396(16) 0.0461(17) 0.0402(16) 0.0029(13) 0.0005(12) 0.0231(13)
C5 0.056(2) 0.067(3) 0.043(3) 0.020(2) 0.0101(11) 0.0336(16)
C4 0.0422(17) 0.059(2) 0.0477(18) 0.0131(15) 0.0096(14) 0.0273(16)

loop_
_atom_type_symbol
_atom_type_description
_atom_type_scat_dispersion_real
_atom_type_scat_dispersion_imag
_atom_type_scat_source
C C 0.0181 0.0091 'International Tables Vol C Tables 4.2.6.8 and 6.1.1.4'
H H 0.0000 0.0000 'International Tables Vol C Tables 4.2.6.8 and 6.1.1.4'
Cl Cl 0.3639 0.7018 'International Tables Vol C Tables 4.2.6.8 and 6.1.1.4'
O O 0.0492 0.0322 'International Tables Vol C Tables 4.2.6.8 and 6.1.1.4'
Zn Zn -1.5491 0.6778 'International Tables Vol C Tables 4.2.6.8 and 6.1.1.4'

loop_
_geom_angle_atom_site_label_1
_geom_angle_atom_site_label_2
_geom_angle_atom_site_label_3
_geom_angle
_geom_angle_site_symmetry_1
_geom_angle_site_symmetry_3
_geom_angle_publ_flag
O2 Zn1 O2 136.59(18) 14_654 18_655 ?
O1 Zn1 O2 102.87(12) 11_565 18_655 ?
O1 Zn1 O2 102.86(12) . 14_654 ?
O1 Zn1 O2 101.45(12) 11_565 14_654 ?
O1 Zn1 O2 101.45(12) . 18_655 ?
O1 Zn1 O1 110.59(17) 11_565 . ?
C1 O2 Zn1 128.7(2) . 9_565 ?
C1 O1 Zn1 140.4(2) . . ?
C2 C3 H3 120.2 . . ?
C2 C3 H3 120.2 23_655 . ?
C2 C3 C2 119.7(4) . 23_655 ?
O2 C1 C2 117.7(3) . . ?
O1 C1 O2 125.7(3) . . ?
O1 C1 C2 116.5(3) . . ?
C3 C2 C1 118.7(3) . . ?
C3 C2 C4 120.5(3) . . ?
C4 C2 C1 120.6(3) . . ?
C4 C5 Cl1 118.8(2) 23_655 . ?
C4 C5 Cl1 118.8(2) . . ?
C4 C5 C4 122.3(5) . 23_655 ?
C2 C4 H4 120.7 . . ?
C5 C4 C2 118.5(3) . . ?
C5 C4 H4 120.7 . . ?

loop_
_geom_bond_atom_site_label_1
_geom_bond_atom_site_label_2
_geom_bond_distance
_geom_bond_site_symmetry_2
_geom_bond_publ_flag
Zn1 O2 1.940(2) 14_654 ?
Zn1 O2 1.940(2) 18_655 ?
Zn1 O1 1.936(3) 11_565 ?
Zn1 O1 1.936(3) . ?
Cl1 C5 1.748(5) . ?
O2 C1 1.257(4) . ?
O1 C1 1.252(4) . ?
C3 H3 0.9300 . ?
C3 C2 1.385(4) 23_655 ?
C3 C2 1.385(4) . ?
C1 C2 1.497(4) . ?
C2 C4 1.386(5) . ?
C5 C4 1.377(4) 23_655 ?
C5 C4 1.377(4) . ?
C4 H4 0.9300 . ?

loop_
_geom_torsion_atom_site_label_1
_geom_torsion_atom_site_label_2
_geom_torsion_atom_site_label_3
_geom_torsion_atom_site_label_4
_geom_torsion
_geom_torsion_site_symmetry_1
_geom_torsion_site_symmetry_2
_geom_torsion_site_symmetry_3
_geom_torsion_site_symmetry_4
_geom_torsion_publ_flag
Zn1 O2 C1 O1 8.9(5) 9_565 . . . ?
Zn1 O2 C1 C2 -173.7(2) 9_565 . . . ?
Zn1 O1 C1 O2 -11.2(6) . . . . ?
Zn1 O1 C1 C2 171.4(3) . . . . ?
Cl1 C5 C4 C2 176.9(4) . . . . ?
O2 C1 C2 C3 -178.0(3) . . . . ?
O2 C1 C2 C4 -2.9(5) . . . . ?
O1 C1 C2 C3 -0.3(4) . . . . ?
O1 C1 C2 C4 174.8(3) . . . . ?
C3 C2 C4 C5 0.3(6) . . . . ?
C1 C2 C4 C5 -174.7(4) . . . . ?
C2 C3 C2 C1 174.6(2) 23_655 . . . ?
C2 C3 C2 C4 -0.5(6) 23_655 . . . ?
C4 C5 C4 C2 -0.2(9) 23_655 . . . ?
